data_8103217
loop_
_publ_author_name
'Kwang Ha'

_publ_section_title
;
 Crystal structure of dibromobis(2-pyridinealdoxime-?2N,N')manganese(II),
 MnBr2(C6H6N2O)2
;
_journal_issue 4
_journal_name_full 'Zeitschrift f\"ur Kristallographie - New Crystal Structures'
_journal_page_first 523
_journal_volume 226
_journal_year 2011
_chemical_formula_moiety 'C12 H12 Br2 Mn N4 O2'
_chemical_formula_sum 'C12 H12 Br2 Mn N4 O2'
_chemical_formula_weight 459.02
_chemical_name_systematic
; 
Dibromobis(2-pyridinealdoxime-\k^2^N,N')manganese(II)
;
_space_group_IT_number 15
_symmetry_cell_setting monoclinic
_symmetry_space_group_name_Hall '-C 2yc'
_symmetry_space_group_name_H-M 'C 1 2/c 1'
_atom_sites_solution_hydrogens geom
_atom_sites_solution_primary direct
_atom_sites_solution_secondary difmap
_audit_creation_method SHELXL-97
_cell_angle_alpha 90.00
_cell_angle_beta 100.613(1)
_cell_angle_gamma 90.00
_cell_formula_units_Z 4
_cell_length_a 7.7491(4)
_cell_length_b 12.9943(7)
_cell_length_c 15.3876(8)
_cell_measurement_reflns_used 3106
_cell_measurement_temperature 200(2)
_cell_measurement_theta_max 28.23
_cell_measurement_theta_min 2.69
_cell_volume 1522.94(14)
_computing_cell_refinement 'SAINT (Bruker, 2000)'
_computing_data_collection 'SMART (Bruker, 2000)'
_computing_data_reduction 'SAINT (Bruker, 2000)'
_computing_molecular_graphics 'ORTEP-III (Farrugia, 1997)'
_computing_publication_material SHELXL97
_computing_structure_refinement 'SHELXL-97 (Sheldrick, 1997)'
_computing_structure_solution 'SHELXS-97 (Sheldrick, 1997)'
_diffrn_ambient_temperature 200(2)
_diffrn_measured_fraction_theta_full 0.969
_diffrn_measured_fraction_theta_max 0.969
_diffrn_measurement_device_type 'Bruker SMART 1000 CCD'
_diffrn_measurement_method '\f and \w scans'
_diffrn_radiation_monochromator graphite
_diffrn_radiation_source 'fine-focus sealed tube'
_diffrn_radiation_type MoK\a
_diffrn_radiation_wavelength 0.71073
_diffrn_reflns_av_R_equivalents 0.0255
_diffrn_reflns_av_sigmaI/netI 0.0329
_diffrn_reflns_limit_h_max 10
_diffrn_reflns_limit_h_min -6
_diffrn_reflns_limit_k_max 16
_diffrn_reflns_limit_k_min -17
_diffrn_reflns_limit_l_max 17
_diffrn_reflns_limit_l_min -20
_diffrn_reflns_number 5348
_diffrn_reflns_theta_full 28.25
_diffrn_reflns_theta_max 28.25
_diffrn_reflns_theta_min 2.69
_diffrn_standards_decay_% 0
_diffrn_standards_interval_count 0
_diffrn_standards_interval_time 0
_diffrn_standards_number 0
_exptl_absorpt_coefficient_mu 6.122
_exptl_absorpt_correction_T_max 1.000
_exptl_absorpt_correction_T_min 0.747
_exptl_absorpt_correction_type multi-scan
_exptl_absorpt_process_details SADABS
_exptl_crystal_colour yellow
_exptl_crystal_density_diffrn 2.002
_exptl_crystal_density_method 'not measured'
_exptl_crystal_description block
_exptl_crystal_F_000 892
_exptl_crystal_size_max 0.28
_exptl_crystal_size_mid 0.21
_exptl_crystal_size_min 0.15
_refine_diff_density_max 0.717
_refine_diff_density_min -0.456
_refine_diff_density_rms 0.102
_refine_ls_extinction_method none
_refine_ls_goodness_of_fit_ref 1.079
_refine_ls_hydrogen_treatment mixed
_refine_ls_matrix_type full
_refine_ls_number_parameters 100
_refine_ls_number_reflns 1827
_refine_ls_number_restraints 0
_refine_ls_restrained_S_all 1.079
_refine_ls_R_factor_all 0.0401
_refine_ls_R_factor_gt 0.0246
_refine_ls_shift/su_max 0.000
_refine_ls_shift/su_mean 0.000
_refine_ls_structure_factor_coef Fsqd
_refine_ls_weighting_details 'calc w=1/[\s^2^(Fo^2^)+(0.0221P)^2^+1.2880P] where P=(Fo^2^+2Fc^2^)/3'
_refine_ls_weighting_scheme calc
_refine_ls_wR_factor_gt 0.0498
_refine_ls_wR_factor_ref 0.0605
_reflns_number_gt 1467
_reflns_number_total 1827
_reflns_threshold_expression >2sigma(I)
_cod_data_source_file 1267-3537.cff
_cod_data_source_block mnbr2(pyal)2
_cod_depositor_comments
;
The following automatic conversions were performed:

'_symmetry_cell_setting' value 'Monoclinic' changed to 'monoclinic'
according to /home/saulius/struct/CIF-dictionaries/cif_core.dic
dictionary named 'cif_core.dic' version 2.4.1 from
2010-06-29.

'_exptl_absorpt_correction_type' value 'Multi-scan'
changed to 'multi-scan' according to
/home/saulius/struct/CIF-dictionaries/cif_core.dic dictionary named
'cif_core.dic' version 2.4.1 from 2010-06-29.

Automatic conversion script
Id: cif_fix_values 1715 2011-07-08 13:25:40Z adriana 
;
_cod_original_sg_symbol_H-M 'C 2/c'
_cod_database_code 8103217

loop_
_symmetry_equiv_pos_as_xyz
'x, y, z'
'-x, y, -z+1/2'
'x+1/2, y+1/2, z'
'-x+1/2, y+1/2, -z+1/2'
'-x, -y, -z'
'x, -y, z-1/2'
'-x+1/2, -y+1/2, -z'
'x+1/2, -y+1/2, z-1/2'

loop_
_atom_site_label
_atom_site_type_symbol
_atom_site_fract_x
_atom_site_fract_y
_atom_site_fract_z
_atom_site_U_iso_or_equiv
_atom_site_adp_type
_atom_site_occupancy
_atom_site_symmetry_multiplicity
_atom_site_calc_flag
_atom_site_refinement_flags
Mn1 Mn 0.5000 0.13747(4) 0.2500 0.02257(14) Uani 1 2 d S
Br1 Br 0.24254(4) 0.01044(2) 0.191687(19) 0.02964(10) Uani 1 1 d .
N1 N 0.3568(3) 0.26322(16) 0.15889(14) 0.0230(5) Uani 1 1 d .
N2 N 0.3353(3) 0.18149(17) 0.35537(15) 0.0267(5) Uani 1 1 d .
O1 O 0.1690(3) 0.14552(17) 0.36238(16) 0.0380(5) Uani 1 1 d .
H1O H 0.159(4) 0.098(3) 0.327(2) 0.050(11) Uiso 1 1 d .
C1 C 0.1959(4) 0.2990(2) 0.16029(19) 0.0286(6) Uani 1 1 d .
H1 H 0.1350 0.2733 0.2040 0.034 Uiso 1 1 calc R
C2 C 0.1132(4) 0.3720(2) 0.10074(19) 0.0320(7) Uani 1 1 d .
H2 H -0.0015 0.3957 0.1039 0.038 Uiso 1 1 calc R
C3 C 0.2000(4) 0.4094(2) 0.0373(2) 0.0337(7) Uani 1 1 d .
H3 H 0.1460 0.4589 -0.0044 0.040 Uiso 1 1 calc R
C4 C 0.3681(4) 0.3737(2) 0.03472(19) 0.0295(6) Uani 1 1 d .
H4 H 0.4311 0.3986 -0.0084 0.035 Uiso 1 1 calc R
C5 C 0.4412(3) 0.30124(19) 0.09635(17) 0.0238(6) Uani 1 1 d .
C6 C 0.3853(3) 0.2582(2) 0.40498(18) 0.0275(6) Uani 1 1 d .
H6 H 0.3118 0.2866 0.4419 0.033 Uiso 1 1 calc R

loop_
_atom_site_aniso_label
_atom_site_aniso_U_11
_atom_site_aniso_U_22
_atom_site_aniso_U_33
_atom_site_aniso_U_23
_atom_site_aniso_U_13
_atom_site_aniso_U_12
Mn1 0.0216(3) 0.0244(3) 0.0215(3) 0.000 0.0035(2) 0.000
Br1 0.02749(16) 0.02905(16) 0.03062(18) -0.00013(12) 0.00071(11) -0.00440(11)
N1 0.0241(11) 0.0241(11) 0.0203(12) -0.0019(9) 0.0026(9) 0.0002(9)
N2 0.0210(11) 0.0325(12) 0.0272(13) 0.0033(10) 0.0057(9) -0.0018(9)
O1 0.0279(11) 0.0431(13) 0.0461(14) -0.0053(11) 0.0146(10) -0.0094(9)
C1 0.0273(14) 0.0337(15) 0.0252(15) -0.0028(12) 0.0062(11) 0.0014(11)
C2 0.0302(16) 0.0351(15) 0.0291(16) -0.0022(13) 0.0012(12) 0.0089(12)
C3 0.0405(17) 0.0288(15) 0.0286(17) 0.0032(12) -0.0022(13) 0.0061(12)
C4 0.0368(16) 0.0265(14) 0.0243(15) 0.0027(12) 0.0033(12) -0.0022(12)
C5 0.0244(14) 0.0234(13) 0.0229(15) -0.0016(11) 0.0029(11) -0.0029(10)
C6 0.0275(15) 0.0306(14) 0.0255(15) -0.0007(12) 0.0081(11) 0.0023(11)

loop_
_atom_type_symbol
_atom_type_description
_atom_type_scat_dispersion_real
_atom_type_scat_dispersion_imag
_atom_type_scat_source
C C 0.0033 0.0016 'International Tables Vol C Tables 4.2.6.8 and 6.1.1.4'
H H 0.0000 0.0000 'International Tables Vol C Tables 4.2.6.8 and 6.1.1.4'
Br Br -0.2901 2.4595 'International Tables Vol C Tables 4.2.6.8 and 6.1.1.4'
Mn Mn 0.3368 0.7283 'International Tables Vol C Tables 4.2.6.8 and 6.1.1.4'
N N 0.0061 0.0033 'International Tables Vol C Tables 4.2.6.8 and 6.1.1.4'
O O 0.0106 0.0060 'International Tables Vol C Tables 4.2.6.8 and 6.1.1.4'

loop_
_geom_angle_atom_site_label_1
_geom_angle_atom_site_label_2
_geom_angle_atom_site_label_3
_geom_angle
_geom_angle_site_symmetry_1
_geom_angle_site_symmetry_3
N1 Mn1 N1 89.51(10) 2_655 .
N1 Mn1 N2 70.34(8) 2_655 .
N1 Mn1 N2 89.14(8) . .
N1 Mn1 N2 89.14(8) 2_655 2_655
N1 Mn1 N2 70.34(8) . 2_655
N2 Mn1 N2 151.35(11) . 2_655
N1 Mn1 Br1 155.29(6) 2_655 .
N1 Mn1 Br1 89.27(5) . .
N2 Mn1 Br1 84.96(5) . .
N2 Mn1 Br1 113.57(5) 2_655 .
N1 Mn1 Br1 89.27(5) 2_655 2_655
N1 Mn1 Br1 155.29(6) . 2_655
N2 Mn1 Br1 113.57(5) . 2_655
N2 Mn1 Br1 84.96(5) 2_655 2_655
Br1 Mn1 Br1 101.80(2) . 2_655
C1 N1 C5 117.4(2) . .
C1 N1 Mn1 125.78(18) . .
C5 N1 Mn1 116.77(17) . .
C6 N2 O1 113.6(2) . .
C6 N2 Mn1 117.95(18) . .
O1 N2 Mn1 127.51(17) . .
N2 O1 H1O 100(2) . .
N1 C1 C2 123.1(3) . .
N1 C1 H1 118.5 . .
C2 C1 H1 118.5 . .
C3 C2 C1 118.8(3) . .
C3 C2 H2 120.6 . .
C1 C2 H2 120.6 . .
C2 C3 C4 119.2(3) . .
C2 C3 H3 120.4 . .
C4 C3 H3 120.4 . .
C5 C4 C3 118.4(3) . .
C5 C4 H4 120.8 . .
C3 C4 H4 120.8 . .
N1 C5 C4 123.1(3) . .
N1 C5 C6 115.9(2) . 2_655
C4 C5 C6 120.9(3) . 2_655
N2 C6 C5 118.1(2) . 2_655
N2 C6 H6 120.9 . .
C5 C6 H6 120.9 2_655 .

loop_
_geom_bond_atom_site_label_1
_geom_bond_atom_site_label_2
_geom_bond_distance
_geom_bond_site_symmetry_2
Mn1 N1 2.301(2) 2_655
Mn1 N1 2.301(2) .
Mn1 N2 2.312(2) .
Mn1 N2 2.312(2) 2_655
Mn1 Br1 2.6175(4) .
Mn1 Br1 2.6175(4) 2_655
N1 C1 1.334(3) .
N1 C5 1.353(3) .
N2 C6 1.272(3) .
N2 O1 1.394(3) .
O1 H1O 0.82(3) .
C1 C2 1.391(4) .
C1 H1 0.9500 .
C2 C3 1.373(4) .
C2 H2 0.9500 .
C3 C4 1.389(4) .
C3 H3 0.9500 .
C4 C5 1.382(4) .
C4 H4 0.9500 .
C5 C6 1.460(4) 2_655
C6 C5 1.460(4) 2_655
C6 H6 0.9500 .

loop_
_geom_hbond_atom_site_label_D
_geom_hbond_atom_site_label_H
_geom_hbond_atom_site_label_A
_geom_hbond_distance_DH
_geom_hbond_distance_HA
_geom_hbond_distance_DA
_geom_hbond_angle_DHA
O1 H1O Br1 0.82(3) 2.55(4) 3.295(2) 150(3)

loop_
_geom_torsion_atom_site_label_1
_geom_torsion_atom_site_label_2
_geom_torsion_atom_site_label_3
_geom_torsion_atom_site_label_4
_geom_torsion
_geom_torsion_site_symmetry_1
_geom_torsion_site_symmetry_4
N1 Mn1 N1 C1 -96.7(2) 2_655 .
N2 Mn1 N1 C1 -26.4(2) . .
N2 Mn1 N1 C1 174.0(2) 2_655 .
Br1 Mn1 N1 C1 58.6(2) . .
Br1 Mn1 N1 C1 176.08(15) 2_655 .
N1 Mn1 N1 C5 85.87(18) 2_655 .
N2 Mn1 N1 C5 156.22(18) . .
N2 Mn1 N1 C5 -3.39(17) 2_655 .
Br1 Mn1 N1 C5 -118.81(17) . .
Br1 Mn1 N1 C5 -1.3(3) 2_655 .
N1 Mn1 N2 C6 7.88(19) 2_655 .
N1 Mn1 N2 C6 -81.9(2) . .
N2 Mn1 N2 C6 -38.73(19) 2_655 .
Br1 Mn1 N2 C6 -171.3(2) . .
Br1 Mn1 N2 C6 88.1(2) 2_655 .
N1 Mn1 N2 O1 175.8(2) 2_655 .
N1 Mn1 N2 O1 86.0(2) . .
N2 Mn1 N2 O1 129.2(2) 2_655 .
Br1 Mn1 N2 O1 -3.30(19) . .
Br1 Mn1 N2 O1 -103.99(19) 2_655 .
C5 N1 C1 C2 0.3(4) . .
Mn1 N1 C1 C2 -177.05(19) . .
N1 C1 C2 C3 0.1(4) . .
C1 C2 C3 C4 -0.4(4) . .
C2 C3 C4 C5 0.3(4) . .
C1 N1 C5 C4 -0.5(4) . .
Mn1 N1 C5 C4 177.15(19) . .
C1 N1 C5 C6 -178.2(2) . 2_655
Mn1 N1 C5 C6 -0.6(3) . 2_655
C3 C4 C5 N1 0.2(4) . .
C3 C4 C5 C6 177.8(2) . 2_655
O1 N2 C6 C5 179.3(2) . 2_655
Mn1 N2 C6 C5 -11.2(3) . 2_655
